data_7243961
loop_
_publ_author_name
'Anderson, Trent E.'
'Culver, Evan W.'
'Bad\'ia-Dom\'inguez, Irene'
'Wilcox, Wyatt D.'
'Buysse, Claire E.'
'Ruiz Delgado, M. Carmen'
'Rasmussen, Seth C.'

_publ_section_title
;
 Probing the nature of donor-acceptor effects in conjugated materials: a
 joint experimental and computational study of model conjugated oligomers.
;
_journal_name_full 'Physical chemistry chemical physics : PCCP'
_journal_paper_doi 10.1039/d1cp04603a
_journal_year 2021
_chemical_formula_moiety 'C6 H3 Br N2 S'
_chemical_formula_sum 'C6 H3 Br N2 S'
_chemical_formula_weight 215.07
_chemical_melting_point 351
_chemical_name_common 4-Bromobenzo[c][1,2,5]thiadiazole
_chemical_name_systematic 4-Bromobenzo[c][1,2,5]thiadiazole
_space_group_crystal_system triclinic
_space_group_IT_number 2
_space_group_name_Hall '-P 1'
_space_group_name_H-M_alt 'P -1'
_atom_sites_solution_hydrogens geom
_audit_creation_date 2017-05-16
_audit_creation_method
;
Olex2 1.2
(compiled 2017.03.28 svn.r3405 for OlexSys, GUI svn.r5335)
;
_audit_update_record
;
2021-06-05 deposited with the CCDC.	2021-11-15 downloaded from the CCDC.
;
_cell_angle_alpha 68.754(7)
_cell_angle_beta 76.414(7)
_cell_angle_gamma 69.876(8)
_cell_formula_units_Z 2
_cell_length_a 7.1075(10)
_cell_length_b 7.1970(12)
_cell_length_c 7.6350(10)
_cell_measurement_reflns_used 5167
_cell_measurement_temperature 293(2)
_cell_measurement_theta_max 66.784
_cell_measurement_theta_min 6.275
_cell_volume 339.06(9)
_computing_cell_refinement 'SAINT v8.37A (Bruker, 2015)'
_computing_data_reduction 'SAINT v8.37A (Bruker, 2015)'
_computing_molecular_graphics 'Olex2 (Dolomanov et al., 2009)'
_computing_publication_material 'Olex2 (Dolomanov et al., 2009)'
_computing_structure_refinement 'ShelXL (Sheldrick, 2015)'
_computing_structure_solution 'SHELXT 2014/5 (Sheldrick, 2014)'
_diffrn_ambient_temperature 293.15
_diffrn_measured_fraction_theta_full 0.993
_diffrn_measured_fraction_theta_max 0.993
_diffrn_measurement_device_type 'Bruker APEX-II CCD'
_diffrn_measurement_method '\f and \w scans'
_diffrn_radiation_type CuK\a
_diffrn_radiation_wavelength 1.54184
_diffrn_reflns_av_R_equivalents 0.0414
_diffrn_reflns_av_unetI/netI 0.0273
_diffrn_reflns_Laue_measured_fraction_full 0.993
_diffrn_reflns_Laue_measured_fraction_max 0.993
_diffrn_reflns_limit_h_max 8
_diffrn_reflns_limit_h_min -8
_diffrn_reflns_limit_k_max 8
_diffrn_reflns_limit_k_min -8
_diffrn_reflns_limit_l_max 9
_diffrn_reflns_limit_l_min -9
_diffrn_reflns_number 6734
_diffrn_reflns_point_group_measured_fraction_full 0.993
_diffrn_reflns_point_group_measured_fraction_max 0.993
_diffrn_reflns_theta_full 66.672
_diffrn_reflns_theta_max 66.672
_diffrn_reflns_theta_min 6.269
_diffrn_standards_number 0
_exptl_absorpt_coefficient_mu 10.415
_exptl_absorpt_correction_T_max 0.7528
_exptl_absorpt_correction_T_min 0.4964
_exptl_absorpt_correction_type multi-scan
_exptl_absorpt_process_details
;
SADABS-2016/2 (Bruker,2016/2) was used for absorption correction. wR2(int) 
was 0.1009 before and 0.0594 after correction. The Ratio of minimum to 
maximum transmission is 0.6594. The \l/2 correction factor is Not present.
;
_exptl_crystal_colour colourless
_exptl_crystal_density_diffrn 2.107
_exptl_crystal_description plate
_exptl_crystal_F_000 208
_exptl_crystal_size_max 0.191
_exptl_crystal_size_mid 0.11
_exptl_crystal_size_min 0.064
_refine_diff_density_max 0.565
_refine_diff_density_min -0.928
_refine_diff_density_rms 0.113
_refine_ls_extinction_method none
_refine_ls_goodness_of_fit_ref 1.133
_refine_ls_hydrogen_treatment constr
_refine_ls_matrix_type full
_refine_ls_number_parameters 91
_refine_ls_number_reflns 1192
_refine_ls_number_restraints 0
_refine_ls_restrained_S_all 1.133
_refine_ls_R_factor_all 0.0277
_refine_ls_R_factor_gt 0.0265
_refine_ls_shift/su_max 0.000
_refine_ls_shift/su_mean 0.000
_refine_ls_structure_factor_coef Fsqd
_refine_ls_weighting_details 'w=1/[\s^2^(Fo^2^)+(0.0415P)^2^+0.5533P] where P=(Fo^2^+2Fc^2^)/3'
_refine_ls_weighting_scheme calc
_refine_ls_wR_factor_gt 0.0694
_refine_ls_wR_factor_ref 0.0769
_reflns_Friedel_coverage 0.000
_reflns_number_gt 1150
_reflns_number_total 1192
_reflns_threshold_expression 'I > 2\s(I)'
_cod_data_source_file d1cp04603a2.cif
_cod_data_source_block cu_txa02_0m
_cod_database_code 7243961
_shelx_space_group_comment
;
The symmetry employed for this shelxl refinement is uniquely defined
by the following loop, which should always be used as a source of
symmetry information in preference to the above space-group names.
They are only intended as comments.
;
_shelx_estimated_absorpt_t_max 0.555
_shelx_estimated_absorpt_t_min 0.241
_olex2_refinement_description
;
1. Fixed Uiso
 At 1.2 times of:
  All C(H) groups
2.a Aromatic/amide H refined with riding coordinates:
 C3(H3), C4(H4), C6(H6)
;

loop_
_space_group_symop_operation_xyz
'x, y, z'
'-x, -y, -z'

loop_
_atom_site_label
_atom_site_type_symbol
_atom_site_fract_x
_atom_site_fract_y
_atom_site_fract_z
_atom_site_U_iso_or_equiv
_atom_site_adp_type
_atom_site_occupancy
_atom_site_site_symmetry_order
_atom_site_calc_flag
_atom_site_refinement_flags_posn
_atom_site_refinement_flags_adp
_atom_site_refinement_flags_occupancy
_atom_site_disorder_assembly
_atom_site_disorder_group
Br1 Br 0.17573(5) 0.14124(5) 0.88414(4) 0.02145(16) Uani 1 1 d . . . . .
S1 S 0.37972(12) 0.30669(13) 0.21422(11) 0.0199(2) Uani 1 1 d . . . . .
N1 N 0.3058(4) 0.2244(4) 0.4389(4) 0.0181(6) Uani 1 1 d . . . . .
N2 N 0.3593(4) 0.5465(4) 0.1856(4) 0.0192(6) Uani 1 1 d . . . . .
C1 C 0.2640(5) 0.3879(5) 0.5022(5) 0.0158(6) Uani 1 1 d . . . . .
C2 C 0.1999(5) 0.3906(5) 0.6932(5) 0.0165(6) Uani 1 1 d . . . . .
C3 C 0.1668(5) 0.5695(5) 0.7329(5) 0.0177(7) Uani 1 1 d . . . . .
H3 H 0.125832 0.571396 0.857347 0.021 Uiso 1 1 calc R . . . .
C4 C 0.1932(5) 0.7536(5) 0.5892(5) 0.0187(7) Uani 1 1 d . . . . .
H4 H 0.167146 0.873792 0.621226 0.022 Uiso 1 1 calc R . . . .
C5 C 0.2926(5) 0.5725(5) 0.3595(4) 0.0157(6) Uani 1 1 d . . . . .
C6 C 0.2562(5) 0.7577(5) 0.4046(5) 0.0194(7) Uani 1 1 d . . . . .
H6 H 0.274718 0.878354 0.311316 0.023 Uiso 1 1 calc R . . . .

loop_
_atom_site_aniso_label
_atom_site_aniso_U_11
_atom_site_aniso_U_22
_atom_site_aniso_U_33
_atom_site_aniso_U_23
_atom_site_aniso_U_13
_atom_site_aniso_U_12
Br1 0.0307(2) 0.0177(2) 0.0150(2) -0.00119(15) -0.00409(14) -0.00911(15)
S1 0.0245(4) 0.0214(4) 0.0169(4) -0.0093(3) -0.0018(3) -0.0074(3)
N1 0.0181(14) 0.0184(14) 0.0208(14) -0.0099(11) -0.0050(11) -0.0031(11)
N2 0.0218(14) 0.0202(14) 0.0170(14) -0.0073(12) -0.0018(11) -0.0062(11)
C1 0.0134(14) 0.0159(15) 0.0209(16) -0.0091(13) -0.0060(12) -0.0014(12)
C2 0.0168(15) 0.0144(15) 0.0169(15) -0.0028(13) -0.0062(12) -0.0022(12)
C3 0.0187(15) 0.0202(17) 0.0150(15) -0.0078(13) -0.0034(12) -0.0032(13)
C4 0.0192(16) 0.0152(16) 0.0249(17) -0.0098(14) -0.0072(13) -0.0020(12)
C5 0.0159(15) 0.0173(16) 0.0132(15) -0.0043(13) -0.0026(12) -0.0039(12)
C6 0.0209(16) 0.0146(16) 0.0220(17) -0.0037(13) -0.0078(13) -0.0031(12)

loop_
_atom_type_symbol
_atom_type_description
_atom_type_scat_dispersion_real
_atom_type_scat_dispersion_imag
_atom_type_scat_source
C C 0.0181 0.0091 'International Tables Vol C Tables 4.2.6.8 and 6.1.1.4'
H H 0.0000 0.0000 'International Tables Vol C Tables 4.2.6.8 and 6.1.1.4'
Br Br -0.6763 1.2805 'International Tables Vol C Tables 4.2.6.8 and 6.1.1.4'
N N 0.0311 0.0180 'International Tables Vol C Tables 4.2.6.8 and 6.1.1.4'
S S 0.3331 0.5567 'International Tables Vol C Tables 4.2.6.8 and 6.1.1.4'

loop_
_geom_angle_atom_site_label_1
_geom_angle_atom_site_label_2
_geom_angle_atom_site_label_3
_geom_angle
_geom_angle_site_symmetry_1
_geom_angle_site_symmetry_3
_geom_angle_publ_flag
N2 S1 N1 101.33(14) . . ?
C1 N1 S1 105.5(2) . . ?
C5 N2 S1 106.0(2) . . ?
N1 C1 C2 126.7(3) . . ?
N1 C1 C5 114.4(3) . . ?
C5 C1 C2 118.9(3) . . ?
C1 C2 Br1 118.7(2) . . ?
C3 C2 Br1 122.2(3) . . ?
C3 C2 C1 119.0(3) . . ?
C2 C3 H3 119.2 . . ?
C2 C3 C4 121.7(3) . . ?
C4 C3 H3 119.2 . . ?
C3 C4 H4 119.3 . . ?
C6 C4 C3 121.4(3) . . ?
C6 C4 H4 119.3 . . ?
N2 C5 C1 112.8(3) . . ?
N2 C5 C6 126.3(3) . . ?
C6 C5 C1 121.0(3) . . ?
C4 C6 C5 118.1(3) . . ?
C4 C6 H6 121.0 . . ?
C5 C6 H6 121.0 . . ?

loop_
_geom_bond_atom_site_label_1
_geom_bond_atom_site_label_2
_geom_bond_distance
_geom_bond_site_symmetry_2
_geom_bond_publ_flag
Br1 C2 1.891(3) . ?
S1 N1 1.620(3) . ?
S1 N2 1.618(3) . ?
N1 C1 1.346(4) . ?
N2 C5 1.358(4) . ?
C1 C2 1.427(5) . ?
C1 C5 1.423(5) . ?
C2 C3 1.358(5) . ?
C3 H3 0.9300 . ?
C3 C4 1.419(5) . ?
C4 H4 0.9300 . ?
C4 C6 1.367(5) . ?
C5 C6 1.420(5) . ?
C6 H6 0.9300 . ?

loop_
_geom_torsion_atom_site_label_1
_geom_torsion_atom_site_label_2
_geom_torsion_atom_site_label_3
_geom_torsion_atom_site_label_4
_geom_torsion
_geom_torsion_site_symmetry_1
_geom_torsion_site_symmetry_2
_geom_torsion_site_symmetry_3
_geom_torsion_site_symmetry_4
_geom_torsion_publ_flag
Br1 C2 C3 C4 177.5(2) . . . . ?
S1 N1 C1 C2 -177.7(3) . . . . ?
S1 N1 C1 C5 1.0(3) . . . . ?
S1 N2 C5 C1 -0.1(3) . . . . ?
S1 N2 C5 C6 178.7(3) . . . . ?
N1 S1 N2 C5 0.7(2) . . . . ?
N1 C1 C2 Br1 1.9(4) . . . . ?
N1 C1 C2 C3 179.1(3) . . . . ?
N1 C1 C5 N2 -0.6(4) . . . . ?
N1 C1 C5 C6 -179.5(3) . . . . ?
N2 S1 N1 C1 -1.0(2) . . . . ?
N2 C5 C6 C4 -178.6(3) . . . . ?
C1 C2 C3 C4 0.4(5) . . . . ?
C1 C5 C6 C4 0.1(5) . . . . ?
C2 C1 C5 N2 178.2(3) . . . . ?
C2 C1 C5 C6 -0.7(5) . . . . ?
C2 C3 C4 C6 -1.0(5) . . . . ?
C3 C4 C6 C5 0.7(5) . . . . ?
C5 C1 C2 Br1 -176.7(2) . . . . ?
C5 C1 C2 C3 0.4(5) . . . . ?
